data_4512960
loop_
_publ_author_name
'Patil, Rahul S.'
'Drachnik, Amanda M.'
'Kumari, Harshita'
'Barnes, Charles L.'
'Deakyne, Carol A.'
'Atwood, Jerry L.'

_publ_section_title
;
 Solvent-Induced Manipulation of Supramolecular Organic Frameworks
;
_journal_issue 6
_journal_name_full 'Crystal Growth &amp; Design'
_journal_page_first 2781
_journal_paper_doi 10.1021/acs.cgd.5b00148
_journal_volume 15
_journal_year 2015
_chemical_formula_moiety 'C32H32O8, 1.5(C12H12N2), C2H3N1'
_chemical_formula_sum 'C52 H53 N4 O8'
_chemical_formula_weight 861.98
_chemical_name_common 'RsC1, bpea, MeCN'
_chemical_name_systematic 'C-Methylresorcin[4]arene, 1,2-Bis(4-pyridyl)ethane, Acetonitrile'
_space_group_crystal_system monoclinic
_space_group_IT_number 14
_space_group_name_Hall '-P 2yn'
_space_group_name_H-M_alt 'P 1 21/n 1'
_symmetry_space_group_name_Hall '-P 2yn'
_symmetry_space_group_name_H-M 'P 1 21/n 1'
_atom_sites_solution_hydrogens geom
_audit_creation_method SHELXL-2014/7
_cell_angle_alpha 90
_cell_angle_beta 94.706(2)
_cell_angle_gamma 90
_cell_formula_units_Z 4
_cell_length_a 11.3180(17)
_cell_length_b 14.446(2)
_cell_length_c 27.016(4)
_cell_measurement_reflns_used 1436
_cell_measurement_temperature 100(2)
_cell_measurement_theta_max 18.22
_cell_measurement_theta_min 2.83
_cell_volume 4402.2(11)
_computing_cell_refinement 'APEX2 (Bruker AXS, 2008)'
_computing_data_collection 'APEX2 (Bruker AXS, 2008)'
_computing_data_reduction 'APEX2 (Bruker AXS, 2008)'
_computing_molecular_graphics 'X-SEED, Barbour, 2001'
_computing_publication_material 'CIFTAB (Sheldrick, 2013)'
_computing_structure_refinement 'SHELXL-2013 (Sheldrick, 2013)'
_computing_structure_solution 'SHELXS-2013 (Sheldrick, 2013)'
_diffrn_ambient_temperature 100(2)
_diffrn_measured_fraction_theta_full 0.996
_diffrn_measured_fraction_theta_max 0.996
_diffrn_measurement_device_type 'Bruker APEXII CCD area detector'
_diffrn_measurement_method 'omega scans'
_diffrn_radiation_type MoK\a
_diffrn_radiation_wavelength 0.71073
_diffrn_reflns_av_R_equivalents 0.1364
_diffrn_reflns_av_unetI/netI 0.1031
_diffrn_reflns_laue_measured_fraction_full 0.996
_diffrn_reflns_laue_measured_fraction_max 0.996
_diffrn_reflns_limit_h_max 13
_diffrn_reflns_limit_h_min -13
_diffrn_reflns_limit_k_max 17
_diffrn_reflns_limit_k_min -17
_diffrn_reflns_limit_l_max 32
_diffrn_reflns_limit_l_min -32
_diffrn_reflns_number 43306
_diffrn_reflns_point_group_measured_fraction_full 0.996
_diffrn_reflns_point_group_measured_fraction_max 0.996
_diffrn_reflns_theta_full 25.089
_diffrn_reflns_theta_max 25.089
_diffrn_reflns_theta_min 1.513
_diffrn_standards_decay_% 0.0
_exptl_absorpt_coefficient_mu 0.088
_exptl_absorpt_correction_T_max 0.99
_exptl_absorpt_correction_T_min 0.88
_exptl_absorpt_correction_type multi-scan
_exptl_absorpt_process_details
;
 Data were corrected for decay and absorption using the program SADABS 
 (Sheldrick, G. M. (2003). SADABS. Version 2.10. University of
 G\"ottingen, Germany).
;
_exptl_crystal_colour Colourless
_exptl_crystal_density_diffrn 1.301
_exptl_crystal_description Prism
_exptl_crystal_F_000 1828
_exptl_crystal_size_max 0.250
_exptl_crystal_size_mid 0.100
_exptl_crystal_size_min 0.100
_refine_diff_density_max 0.281
_refine_diff_density_min -0.286
_refine_diff_density_rms 0.063
_refine_ls_extinction_method none
_refine_ls_goodness_of_fit_ref 0.979
_refine_ls_hydrogen_treatment constr
_refine_ls_matrix_type full
_refine_ls_number_parameters 590
_refine_ls_number_reflns 7787
_refine_ls_number_restraints 0
_refine_ls_restrained_S_all 0.979
_refine_ls_R_factor_all 0.1335
_refine_ls_R_factor_gt 0.0583
_refine_ls_shift/su_max 0.000
_refine_ls_shift/su_mean 0.000
_refine_ls_structure_factor_coef Fsqd
_refine_ls_weighting_details 'w=1/[\s^2^(Fo^2^)+(0.0638P)^2^] where P=(Fo^2^+2Fc^2^)/3'
_refine_ls_weighting_scheme calc
_refine_ls_wR_factor_gt 0.1240
_refine_ls_wR_factor_ref 0.1582
_reflns_Friedel_coverage 0.000
_reflns_number_gt 4059
_reflns_number_total 7787
_reflns_threshold_expression 'I > 2\s(I)'
_cod_data_source_file cg5b00148_si_003.cif
_cod_data_source_block H:\XRDLAB~1\CONFOR~1\RSC1_B~3\work\RPG1BPE_0m
_cod_depositor_comments 'Adding full bibliography for 4512958--4512961.cif.'
_cod_original_cell_volume 4402.3(11)
_cod_database_code 4512960
_shelx_shelxl_version_number 2014/7
_shelx_space_group_comment
;
The symmetry employed for this shelxl refinement is uniquely defined
by the following loop, which should always be used as a source of
symmetry information in preference to the above space-group names.
They are only intended as comments.
;
_shelx_estimated_absorpt_t_min 0.978
_shelx_estimated_absorpt_t_max 0.991

loop_
_space_group_symop_operation_xyz
'x, y, z'
'-x+1/2, y+1/2, -z+1/2'
'-x, -y, -z'
'x-1/2, -y-1/2, z-1/2'

loop_
_atom_site_label
_atom_site_type_symbol
_atom_site_fract_x
_atom_site_fract_y
_atom_site_fract_z
_atom_site_U_iso_or_equiv
_atom_site_adp_type
_atom_site_occupancy
_atom_site_site_symmetry_order
_atom_site_calc_flag
_atom_site_refinement_flags_posn
_atom_site_refinement_flags_adp
O1A O 0.79068(19) 0.91063(14) 0.22189(8) 0.0246(6) Uani 1 1 d . .
H1A H 0.7985 0.9301 0.1931 0.030 Uiso 1 1 calc R U
C1A C 0.9743(3) 1.0956(2) 0.28172(12) 0.0204(8) Uani 1 1 d . .
H1 H 1.0066 1.1543 0.2745 0.025 Uiso 1 1 calc R U
O2A O 0.9737(2) 0.93923(15) 0.38645(8) 0.0285(6) Uani 1 1 d . .
H2A H 0.9442 0.8860 0.3881 0.034 Uiso 1 1 calc R U
C2A C 0.9001(3) 1.0522(2) 0.24477(11) 0.0193(8) Uani 1 1 d . .
O3A O 1.1956(2) 0.94749(16) 0.42470(8) 0.0285(6) Uani 1 1 d . .
H3A H 1.1235 0.9461 0.4145 0.034 Uiso 1 1 calc R U
C3A C 0.8601(3) 0.9640(2) 0.25617(12) 0.0224(8) Uani 1 1 d . .
O4A O 1.5555(2) 0.95631(16) 0.35128(8) 0.0301(6) Uani 1 1 d . .
H4A H 1.5732 0.9523 0.3218 0.036 Uiso 1 1 calc R U
C4A C 0.8829(3) 0.9254(2) 0.30290(12) 0.0215(8) Uani 1 1 d . .
H2 H 0.8513 0.8665 0.3101 0.026 Uiso 1 1 calc R U
O5A O 1.5830(2) 0.94687(17) 0.25514(8) 0.0333(6) Uani 1 1 d . .
H5A H 1.6391 0.9239 0.2407 0.040 Uiso 1 1 calc R U
C5A C 0.9521(3) 0.9732(2) 0.33902(12) 0.0239(8) Uani 1 1 d . .
O6A O 1.3650(2) 0.93894(15) 0.09813(8) 0.0310(6) Uani 1 1 d . .
H6A H 1.3089 0.9648 0.0811 0.037 Uiso 1 1 calc R U
C6A C 1.0033(3) 1.0578(2) 0.32846(12) 0.0209(8) Uani 1 1 d . .
O7A O 1.1573(2) 0.98616(15) 0.04322(8) 0.0264(6) Uani 1 1 d . .
H7A H 1.1352 0.9350 0.0310 0.032 Uiso 1 1 calc R U
C7A C 1.0921(3) 1.1039(2) 0.36669(12) 0.0230(8) Uani 1 1 d . .
H3 H 1.0694 1.0848 0.4002 0.028 Uiso 1 1 calc R U
C8A C 1.2913(3) 1.1027(2) 0.32827(12) 0.0241(8) Uani 1 1 d . .
H8A H 1.2631 1.1533 0.3081 0.029 Uiso 1 1 calc R U
C9A C 1.2159(3) 1.0656(2) 0.36168(12) 0.0219(8) Uani 1 1 d . .
C10A C 1.2592(3) 0.9892(2) 0.38961(12) 0.0242(8) Uani 1 1 d . .
C11A C 1.3709(3) 0.9546(2) 0.38495(12) 0.0242(8) Uani 1 1 d . .
H11A H 1.3983 0.9029 0.4044 0.029 Uiso 1 1 calc R U
C12A C 1.4439(3) 0.9944(2) 0.35209(12) 0.0233(8) Uani 1 1 d . .
C13A C 1.4054(3) 1.0699(2) 0.32274(12) 0.0229(8) Uani 1 1 d . .
C14A C 1.4825(3) 1.1136(2) 0.28497(12) 0.0252(8) Uani 1 1 d . .
H14A H 1.5661 1.0952 0.2952 0.030 Uiso 1 1 calc R U
C15A C 1.3723(3) 1.1135(2) 0.19763(12) 0.0229(8) Uani 1 1 d . .
H15A H 1.3377 1.1711 0.2053 0.027 Uiso 1 1 calc R U
C16A C 1.4531(3) 1.0732(2) 0.23353(12) 0.0245(8) Uani 1 1 d . .
C17A C 1.5035(3) 0.9892(2) 0.22034(12) 0.0262(8) Uani 1 1 d . .
C18A C 1.4724(3) 0.9472(2) 0.17539(12) 0.0268(8) Uani 1 1 d . .
H18A H 1.5080 0.8900 0.1676 0.032 Uiso 1 1 calc R U
C19A C 1.3898(3) 0.9873(2) 0.14146(12) 0.0241(8) Uani 1 1 d . .
C20A C 1.3399(3) 1.0738(2) 0.15134(12) 0.0217(8) Uani 1 1 d . .
C21A C 1.2532(3) 1.1190(2) 0.11224(12) 0.0226(8) Uani 1 1 d . .
H21A H 1.2806 1.1024 0.0791 0.027 Uiso 1 1 calc R U
C22A C 1.0550(3) 1.1038(2) 0.15058(12) 0.0209(8) Uani 1 1 d . .
H22A H 1.0824 1.1499 0.1739 0.025 Uiso 1 1 calc R U
C23A C 1.1292(3) 1.0783(2) 0.11392(12) 0.0209(8) Uani 1 1 d . .
C24A C 1.0854(3) 1.0106(2) 0.07998(11) 0.0198(8) Uani 1 1 d . .
C25A C 0.9750(3) 0.9707(2) 0.08300(11) 0.0214(8) Uani 1 1 d . .
H25A H 0.9464 0.9257 0.0593 0.026 Uiso 1 1 calc R U
C26A C 0.9069(3) 0.9969(2) 0.12076(12) 0.0222(8) Uani 1 1 d . .
C27A C 0.9441(3) 1.0660(2) 0.15488(11) 0.0192(8) Uani 1 1 d . .
C28A C 0.8657(3) 1.0979(2) 0.19513(11) 0.0203(8) Uani 1 1 d . .
H28A H 0.7835 1.0764 0.1845 0.024 Uiso 1 1 calc R U
C29A C 1.0875(3) 1.2094(2) 0.36533(13) 0.0299(9) Uani 1 1 d . .
H29A H 1.1444 1.2345 0.3912 0.045 Uiso 1 1 calc R U
H29B H 1.0075 1.2303 0.3712 0.045 Uiso 1 1 calc R U
H29C H 1.1078 1.2313 0.3327 0.045 Uiso 1 1 calc R U
C30A C 1.4795(3) 1.2196(2) 0.28599(13) 0.0328(9) Uani 1 1 d . .
H30A H 1.5338 1.2441 0.2627 0.049 Uiso 1 1 calc R U
H30B H 1.5040 1.2414 0.3196 0.049 Uiso 1 1 calc R U
H30C H 1.3988 1.2410 0.2763 0.049 Uiso 1 1 calc R U
C31A C 1.2520(3) 1.2248(2) 0.11509(13) 0.0285(9) Uani 1 1 d . .
H31A H 1.2035 1.2497 0.0864 0.043 Uiso 1 1 calc R U
H31B H 1.3332 1.2483 0.1149 0.043 Uiso 1 1 calc R U
H31C H 1.2185 1.2442 0.1458 0.043 Uiso 1 1 calc R U
C32A C 0.8601(3) 1.2038(2) 0.19841(12) 0.0245(8) Uani 1 1 d . .
H32A H 0.8088 1.2216 0.2243 0.037 Uiso 1 1 calc R U
H32B H 0.8280 1.2289 0.1664 0.037 Uiso 1 1 calc R U
H32C H 0.9400 1.2284 0.2066 0.037 Uiso 1 1 calc R U
N1B N 0.7656(2) 0.79062(18) 0.08652(10) 0.0272(7) Uani 1 1 d . .
C1B C 0.7633(3) 0.7633(2) 0.03925(13) 0.0303(9) Uani 1 1 d . .
H1B H 0.7669 0.8092 0.0143 0.036 Uiso 1 1 calc R U
N2B N 0.8918(2) 0.18096(18) -0.00590(10) 0.0253(7) Uani 1 1 d . .
C2B C 0.7559(3) 0.6720(2) 0.02487(13) 0.0310(9) Uani 1 1 d . .
H2B H 0.7532 0.6564 -0.0094 0.037 Uiso 1 1 calc R U
C3B C 0.7523(3) 0.6025(2) 0.06027(13) 0.0253(8) Uani 1 1 d . .
C4B C 0.7534(3) 0.6306(2) 0.10958(13) 0.0262(8) Uani 1 1 d . .
H4B H 0.7498 0.5861 0.1353 0.031 Uiso 1 1 calc R U
C5B C 0.7597(3) 0.7237(2) 0.12071(13) 0.0280(9) Uani 1 1 d . .
H5B H 0.7599 0.7416 0.1546 0.034 Uiso 1 1 calc R U
C6B C 0.7517(3) 0.5011(2) 0.04626(12) 0.0262(8) Uani 1 1 d . .
H6B1 H 0.6856 0.4890 0.0208 0.031 Uiso 1 1 calc R U
H6B2 H 0.7388 0.4631 0.0758 0.031 Uiso 1 1 calc R U
C7B C 0.8691(3) 0.4734(2) 0.02601(12) 0.0237(8) Uani 1 1 d . .
H7B1 H 0.8788 0.5090 -0.0047 0.028 Uiso 1 1 calc R U
H7B2 H 0.9350 0.4906 0.0506 0.028 Uiso 1 1 calc R U
C8B C 0.8910(3) 0.2123(2) 0.04074(12) 0.0248(8) Uani 1 1 d . .
H8B H 0.8950 0.1685 0.0671 0.030 Uiso 1 1 calc R U
C9B C 0.8847(3) 0.3051(2) 0.05242(12) 0.0234(8) Uani 1 1 d . .
H9B H 0.8851 0.3239 0.0861 0.028 Uiso 1 1 calc R U
C10B C 0.8779(3) 0.3715(2) 0.01461(12) 0.0204(8) Uani 1 1 d . .
C11B C 0.8811(3) 0.3388(2) -0.03333(12) 0.0271(9) Uani 1 1 d . .
H11B H 0.8794 0.3809 -0.0604 0.033 Uiso 1 1 calc R U
C12B C 0.8868(3) 0.2445(2) -0.04185(13) 0.0295(9) Uani 1 1 d . .
H12B H 0.8873 0.2239 -0.0752 0.035 Uiso 1 1 calc R U
N1C N 0.9141(2) 0.77479(19) 0.41558(11) 0.0277(7) Uani 1 1 d . .
C1C C 0.9282(3) 0.7657(2) 0.46540(14) 0.0327(9) Uani 1 1 d . .
H1C H 0.9340 0.8201 0.4852 0.039 Uiso 1 1 calc R U
C2C C 0.9345(3) 0.6811(2) 0.48883(13) 0.0323(9) Uani 1 1 d . .
H2C H 0.9446 0.6782 0.5241 0.039 Uiso 1 1 calc R U
C3C C 0.9261(3) 0.6000(2) 0.46108(13) 0.0239(8) Uani 1 1 d . .
C4C C 0.9090(3) 0.6100(2) 0.41011(13) 0.0265(8) Uani 1 1 d . .
H4C H 0.9002 0.5568 0.3895 0.032 Uiso 1 1 calc R U
C5C C 0.9048(3) 0.6971(2) 0.38920(13) 0.0282(9) Uani 1 1 d . .
H5C H 0.8946 0.7018 0.3540 0.034 Uiso 1 1 calc R U
C6C C 0.9399(3) 0.5056(2) 0.48467(13) 0.0285(9) Uani 1 1 d . .
H6C1 H 0.9329 0.4577 0.4584 0.034 Uiso 1 1 calc R U
H6C2 H 0.8751 0.4955 0.5065 0.034 Uiso 1 1 calc R U
N1D N 1.3377(3) 0.7941(2) 0.26097(11) 0.0371(8) Uani 1 1 d . .
C1D C 1.2739(3) 0.8542(3) 0.25228(13) 0.0301(9) Uani 1 1 d . .
C2D C 1.1902(3) 0.9295(2) 0.24096(14) 0.0348(9) Uani 1 1 d . .
H2D1 H 1.1594 0.9257 0.2060 0.052 Uiso 1 1 calc R U
H2D2 H 1.2306 0.9890 0.2470 0.052 Uiso 1 1 calc R U
H2D3 H 1.1245 0.9245 0.2623 0.052 Uiso 1 1 calc R U
O8A O 0.79812(19) 0.95547(15) 0.12634(8) 0.0247(6) Uani 1 1 d . .
H8A1 H 0.7934 0.9057 0.1102 0.030 Uiso 1 1 calc R U

loop_
_atom_site_aniso_label
_atom_site_aniso_U_11
_atom_site_aniso_U_22
_atom_site_aniso_U_33
_atom_site_aniso_U_23
_atom_site_aniso_U_13
_atom_site_aniso_U_12
O1A 0.0266(14) 0.0202(13) 0.0267(14) -0.0015(11) 0.0000(11) -0.0036(10)
C1A 0.0223(19) 0.0165(18) 0.0227(19) 0.0003(15) 0.0025(15) -0.0031(15)
O2A 0.0338(15) 0.0250(14) 0.0264(14) 0.0083(11) 0.0002(11) -0.0067(12)
C2A 0.0193(19) 0.0182(18) 0.0206(18) -0.0015(15) 0.0032(15) 0.0044(15)
O3A 0.0294(14) 0.0292(14) 0.0265(14) 0.0088(11) -0.0011(11) -0.0050(12)
C3A 0.020(2) 0.0209(19) 0.026(2) -0.0048(16) 0.0005(16) -0.0004(15)
O4A 0.0300(15) 0.0342(14) 0.0262(14) 0.0034(12) 0.0021(11) 0.0073(12)
C4A 0.0217(19) 0.0174(18) 0.026(2) 0.0036(15) 0.0027(16) -0.0011(15)
O5A 0.0295(15) 0.0417(16) 0.0285(14) 0.0038(12) 0.0012(11) 0.0122(12)
C5A 0.027(2) 0.0217(19) 0.023(2) 0.0069(15) 0.0038(16) 0.0032(16)
O6A 0.0383(16) 0.0272(14) 0.0267(14) -0.0031(11) -0.0027(12) 0.0088(12)
C6A 0.0213(19) 0.0186(18) 0.0229(19) -0.0025(15) 0.0032(15) 0.0045(15)
O7A 0.0316(15) 0.0245(14) 0.0243(13) -0.0085(11) 0.0084(11) -0.0025(11)
C7A 0.025(2) 0.0205(18) 0.024(2) 0.0002(15) 0.0024(16) -0.0037(15)
C8A 0.033(2) 0.0166(18) 0.0220(19) 0.0022(15) -0.0024(16) -0.0003(16)
C9A 0.024(2) 0.0210(19) 0.0205(19) -0.0003(15) -0.0015(15) -0.0050(15)
C10A 0.032(2) 0.0230(19) 0.0173(19) 0.0000(15) -0.0004(16) -0.0037(16)
C11A 0.029(2) 0.0195(18) 0.0232(19) 0.0046(16) -0.0026(16) -0.0004(16)
C12A 0.021(2) 0.0208(19) 0.027(2) -0.0030(16) -0.0038(16) 0.0008(16)
C13A 0.028(2) 0.0210(19) 0.0191(19) -0.0032(15) -0.0022(16) -0.0025(16)
C14A 0.026(2) 0.0195(19) 0.030(2) 0.0000(16) -0.0016(16) -0.0004(15)
C15A 0.021(2) 0.0208(19) 0.027(2) 0.0044(16) 0.0038(16) 0.0004(15)
C16A 0.021(2) 0.027(2) 0.026(2) -0.0001(16) 0.0023(16) -0.0027(16)
C17A 0.018(2) 0.032(2) 0.029(2) 0.0071(17) 0.0021(16) 0.0100(16)
C18A 0.030(2) 0.0225(19) 0.028(2) 0.0016(16) 0.0062(17) 0.0052(16)
C19A 0.025(2) 0.025(2) 0.0219(19) 0.0016(16) 0.0027(16) -0.0013(16)
C20A 0.0203(19) 0.0229(19) 0.0224(19) 0.0005(15) 0.0048(15) -0.0028(15)
C21A 0.028(2) 0.0172(18) 0.0227(19) -0.0003(15) 0.0034(16) 0.0006(15)
C22A 0.027(2) 0.0179(18) 0.0168(18) 0.0004(14) -0.0023(15) 0.0035(15)
C23A 0.0229(19) 0.0189(18) 0.0208(19) 0.0045(15) 0.0009(15) 0.0002(15)
C24A 0.024(2) 0.0168(18) 0.0183(18) 0.0013(14) 0.0007(15) 0.0064(15)
C25A 0.028(2) 0.0182(18) 0.0176(18) -0.0027(15) -0.0025(15) 0.0033(15)
C26A 0.026(2) 0.0177(18) 0.0223(19) 0.0018(15) -0.0015(16) -0.0012(15)
C27A 0.0206(19) 0.0151(17) 0.0214(19) 0.0024(15) -0.0007(15) 0.0032(14)
C28A 0.0225(19) 0.0169(18) 0.0214(19) -0.0003(14) 0.0005(15) 0.0002(15)
C29A 0.030(2) 0.029(2) 0.030(2) -0.0016(17) -0.0010(17) -0.0014(17)
C30A 0.034(2) 0.031(2) 0.033(2) 0.0047(17) 0.0023(18) -0.0037(17)
C31A 0.031(2) 0.023(2) 0.032(2) 0.0029(16) 0.0010(17) -0.0027(16)
C32A 0.029(2) 0.0182(18) 0.026(2) 0.0005(15) -0.0027(16) 0.0036(15)
N1B 0.0297(18) 0.0251(17) 0.0268(18) -0.0032(14) 0.0032(14) 0.0015(13)
C1B 0.038(2) 0.024(2) 0.029(2) 0.0019(17) 0.0009(18) -0.0054(17)
N2B 0.0285(17) 0.0228(16) 0.0245(17) 0.0001(13) 0.0015(14) 0.0040(13)
C2B 0.040(2) 0.025(2) 0.028(2) -0.0069(17) 0.0000(18) 0.0007(17)
C3B 0.025(2) 0.0194(19) 0.032(2) -0.0001(16) 0.0026(17) -0.0030(15)
C4B 0.030(2) 0.0202(19) 0.029(2) 0.0003(16) 0.0064(17) 0.0011(16)
C5B 0.029(2) 0.031(2) 0.025(2) -0.0062(17) 0.0060(17) 0.0023(17)
C6B 0.031(2) 0.0168(19) 0.031(2) -0.0039(16) 0.0046(17) -0.0029(15)
C7B 0.026(2) 0.0246(19) 0.0209(19) 0.0007(15) 0.0026(16) -0.0011(16)
C8B 0.030(2) 0.0216(19) 0.023(2) 0.0015(16) 0.0039(16) 0.0013(16)
C9B 0.027(2) 0.027(2) 0.0161(19) -0.0044(15) -0.0007(15) 0.0000(16)
C10B 0.0183(19) 0.0214(19) 0.0217(19) -0.0002(15) 0.0026(15) -0.0005(15)
C11B 0.032(2) 0.024(2) 0.025(2) 0.0062(16) -0.0018(17) 0.0054(16)
C12B 0.040(2) 0.029(2) 0.019(2) -0.0050(17) -0.0016(17) 0.0049(18)
N1C 0.0269(17) 0.0261(17) 0.0301(18) 0.0030(14) 0.0022(14) 0.0016(13)
C1C 0.039(2) 0.025(2) 0.033(2) -0.0029(18) -0.0050(18) 0.0023(17)
C2C 0.045(3) 0.028(2) 0.025(2) 0.0030(17) 0.0063(18) 0.0035(18)
C3C 0.025(2) 0.0200(19) 0.027(2) 0.0012(16) 0.0043(16) 0.0008(15)
C4C 0.022(2) 0.027(2) 0.032(2) -0.0014(17) 0.0049(16) 0.0033(16)
C5C 0.023(2) 0.036(2) 0.025(2) 0.0031(18) 0.0020(16) 0.0026(17)
C6C 0.034(2) 0.0240(19) 0.028(2) 0.0026(16) 0.0048(16) 0.0017(17)
N1D 0.038(2) 0.036(2) 0.037(2) 0.0007(16) 0.0011(16) 0.0003(16)
C1D 0.034(2) 0.029(2) 0.028(2) -0.0044(18) 0.0080(18) -0.0052(19)
C2D 0.036(2) 0.022(2) 0.047(2) -0.0022(18) 0.0040(19) 0.0002(17)
O8A 0.0265(14) 0.0209(13) 0.0270(14) -0.0072(11) 0.0033(11) -0.0044(11)

loop_
_atom_type_symbol
_atom_type_description
_atom_type_scat_dispersion_real
_atom_type_scat_dispersion_imag
_atom_type_scat_source
C C 0.0033 0.0016 'International Tables Vol C Tables 4.2.6.8 and 6.1.1.4'
H H 0.0000 0.0000 'International Tables Vol C Tables 4.2.6.8 and 6.1.1.4'
N N 0.0061 0.0033 'International Tables Vol C Tables 4.2.6.8 and 6.1.1.4'
O O 0.0106 0.0060 'International Tables Vol C Tables 4.2.6.8 and 6.1.1.4'

loop_
_geom_angle_atom_site_label_1
_geom_angle_atom_site_label_2
_geom_angle_atom_site_label_3
_geom_angle
_geom_angle_site_symmetry_1
_geom_angle_site_symmetry_3
C3A O1A H1A 109.5 . .
C6A C1A C2A 123.7(3) . .
C6A C1A H1 118.1 . .
C2A C1A H1 118.1 . .
C5A O2A H2A 109.5 . .
C3A C2A C1A 116.0(3) . .
C3A C2A C28A 121.9(3) . .
C1A C2A C28A 122.1(3) . .
C10A O3A H3A 109.5 . .
C4A C3A O1A 115.9(3) . .
C4A C3A C2A 121.9(3) . .
O1A C3A C2A 122.2(3) . .
C12A O4A H4A 109.5 . .
C5A C4A C3A 119.7(3) . .
C5A C4A H2 120.1 . .
C3A C4A H2 120.1 . .
C17A O5A H5A 109.5 . .
O2A C5A C4A 121.8(3) . .
O2A C5A C6A 117.3(3) . .
C4A C5A C6A 120.9(3) . .
C19A O6A H6A 109.5 . .
C1A C6A C5A 117.4(3) . .
C1A C6A C7A 122.3(3) . .
C5A C6A C7A 120.3(3) . .
C24A O7A H7A 109.5 . .
C9A C7A C29A 113.0(3) . .
C9A C7A C6A 109.8(3) . .
C29A C7A C6A 113.5(3) . .
C9A C7A H3 106.7 . .
C29A C7A H3 106.7 . .
C6A C7A H3 106.7 . .
C13A C8A C9A 123.9(3) . .
C13A C8A H8A 118.1 . .
C9A C8A H8A 118.1 . .
C8A C9A C10A 116.4(3) . .
C8A C9A C7A 122.2(3) . .
C10A C9A C7A 121.5(3) . .
O3A C10A C11A 116.2(3) . .
O3A C10A C9A 122.4(3) . .
C11A C10A C9A 121.3(3) . .
C10A C11A C12A 120.6(3) . .
C10A C11A H11A 119.7 . .
C12A C11A H11A 119.7 . .
O4A C12A C11A 116.0(3) . .
O4A C12A C13A 123.1(3) . .
C11A C12A C13A 120.9(3) . .
C8A C13A C12A 116.9(3) . .
C8A C13A C14A 120.9(3) . .
C12A C13A C14A 122.2(3) . .
C16A C14A C30A 113.4(3) . .
C16A C14A C13A 110.9(3) . .
C30A C14A C13A 112.7(3) . .
C16A C14A H14A 106.4 . .
C30A C14A H14A 106.4 . .
C13A C14A H14A 106.4 . .
C20A C15A C16A 123.9(3) . .
C20A C15A H15A 118.1 . .
C16A C15A H15A 118.1 . .
C17A C16A C15A 116.1(3) . .
C17A C16A C14A 120.2(3) . .
C15A C16A C14A 123.7(3) . .
C18A C17A O5A 120.4(3) . .
C18A C17A C16A 121.8(3) . .
O5A C17A C16A 117.7(3) . .
C17A C18A C19A 120.6(3) . .
C17A C18A H18A 119.7 . .
C19A C18A H18A 119.7 . .
O6A C19A C18A 115.6(3) . .
O6A C19A C20A 123.8(3) . .
C18A C19A C20A 120.5(3) . .
C15A C20A C19A 117.0(3) . .
C15A C20A C21A 123.4(3) . .
C19A C20A C21A 119.6(3) . .
C23A C21A C20A 110.8(3) . .
C23A C21A C31A 111.7(3) . .
C20A C21A C31A 113.6(3) . .
C23A C21A H21A 106.8 . .
C20A C21A H21A 106.8 . .
C31A C21A H21A 106.8 . .
C27A C22A C23A 123.8(3) . .
C27A C22A H22A 118.1 . .
C23A C22A H22A 118.1 . .
C22A C23A C24A 116.5(3) . .
C22A C23A C21A 121.8(3) . .
C24A C23A C21A 121.7(3) . .
O7A C24A C25A 121.6(3) . .
O7A C24A C23A 116.8(3) . .
C25A C24A C23A 121.6(3) . .
C26A C25A C24A 119.4(3) . .
C26A C25A H25A 120.3 . .
C24A C25A H25A 120.3 . .
C25A C26A O8A 121.0(3) . .
C25A C26A C27A 121.7(3) . .
O8A C26A C27A 117.3(3) . .
C22A C27A C26A 116.9(3) . .
C22A C27A C28A 121.6(3) . .
C26A C27A C28A 121.5(3) . .
C2A C28A C27A 112.1(2) . .
C2A C28A C32A 113.0(3) . .
C27A C28A C32A 111.8(3) . .
C2A C28A H28A 106.5 . .
C27A C28A H28A 106.5 . .
C32A C28A H28A 106.5 . .
C7A C29A H29A 109.5 . .
C7A C29A H29B 109.5 . .
H29A C29A H29B 109.5 . .
C7A C29A H29C 109.5 . .
H29A C29A H29C 109.5 . .
H29B C29A H29C 109.5 . .
C14A C30A H30A 109.5 . .
C14A C30A H30B 109.5 . .
H30A C30A H30B 109.5 . .
C14A C30A H30C 109.5 . .
H30A C30A H30C 109.5 . .
H30B C30A H30C 109.5 . .
C21A C31A H31A 109.5 . .
C21A C31A H31B 109.5 . .
H31A C31A H31B 109.5 . .
C21A C31A H31C 109.5 . .
H31A C31A H31C 109.5 . .
H31B C31A H31C 109.5 . .
C28A C32A H32A 109.5 . .
C28A C32A H32B 109.5 . .
H32A C32A H32B 109.5 . .
C28A C32A H32C 109.5 . .
H32A C32A H32C 109.5 . .
H32B C32A H32C 109.5 . .
C1B N1B C5B 116.6(3) . .
N1B C1B C2B 123.4(3) . .
N1B C1B H1B 118.3 . .
C2B C1B H1B 118.3 . .
C12B N2B C8B 116.7(3) . .
C1B C2B C3B 120.2(3) . .
C1B C2B H2B 119.9 . .
C3B C2B H2B 119.9 . .
C2B C3B C4B 116.7(3) . .
C2B C3B C6B 121.8(3) . .
C4B C3B C6B 121.4(3) . .
C5B C4B C3B 119.3(3) . .
C5B C4B H4B 120.4 . .
C3B C4B H4B 120.4 . .
N1B C5B C4B 123.8(3) . .
N1B C5B H5B 118.1 . .
C4B C5B H5B 118.1 . .
C3B C6B C7B 110.9(3) . .
C3B C6B H6B1 109.5 . .
C7B C6B H6B1 109.5 . .
C3B C6B H6B2 109.5 . .
C7B C6B H6B2 109.5 . .
H6B1 C6B H6B2 108.1 . .
C10B C7B C6B 113.7(3) . .
C10B C7B H7B1 108.8 . .
C6B C7B H7B1 108.8 . .
C10B C7B H7B2 108.8 . .
C6B C7B H7B2 108.8 . .
H7B1 C7B H7B2 107.7 . .
N2B C8B C9B 123.2(3) . .
N2B C8B H8B 118.4 . .
C9B C8B H8B 118.4 . .
C8B C9B C10B 120.0(3) . .
C8B C9B H9B 120.0 . .
C10B C9B H9B 120.0 . .
C11B C10B C9B 116.5(3) . .
C11B C10B C7B 122.2(3) . .
C9B C10B C7B 121.3(3) . .
C10B C11B C12B 119.9(3) . .
C10B C11B H11B 120.1 . .
C12B C11B H11B 120.1 . .
N2B C12B C11B 123.8(3) . .
N2B C12B H12B 118.1 . .
C11B C12B H12B 118.1 . .
C5C N1C C1C 116.7(3) . .
N1C C1C C2C 123.0(3) . .
N1C C1C H1C 118.5 . .
C2C C1C H1C 118.5 . .
C1C C2C C3C 120.1(3) . .
C1C C2C H2C 119.9 . .
C3C C2C H2C 119.9 . .
C4C C3C C2C 116.5(3) . .
C4C C3C C6C 121.2(3) . .
C2C C3C C6C 122.3(3) . .
C5C C4C C3C 120.1(3) . .
C5C C4C H4C 119.9 . .
C3C C4C H4C 119.9 . .
N1C C5C C4C 123.5(3) . .
N1C C5C H5C 118.2 . .
C4C C5C H5C 118.2 . .
C3C C6C C6C 112.2(3) . 3_766
C3C C6C H6C1 109.2 . .
C6C C6C H6C1 109.2 3_766 .
C3C C6C H6C2 109.2 . .
C6C C6C H6C2 109.2 3_766 .
H6C1 C6C H6C2 107.9 . .
N1D C1D C2D 178.7(4) . .
C1D C2D H2D1 109.5 . .
C1D C2D H2D2 109.5 . .
H2D1 C2D H2D2 109.5 . .
C1D C2D H2D3 109.5 . .
H2D1 C2D H2D3 109.5 . .
H2D2 C2D H2D3 109.5 . .
C26A O8A H8A1 109.5 . .

loop_
_geom_bond_atom_site_label_1
_geom_bond_atom_site_label_2
_geom_bond_distance
_geom_bond_site_symmetry_2
O1A C3A 1.396(4) .
O1A H1A 0.8400 .
C1A C6A 1.390(4) .
C1A C2A 1.399(4) .
C1A H1 0.9500 .
O2A C5A 1.375(4) .
O2A H2A 0.8400 .
C2A C3A 1.396(4) .
C2A C28A 1.516(4) .
O3A C10A 1.375(4) .
O3A H3A 0.8400 .
C3A C4A 1.385(4) .
O4A C12A 1.379(4) .
O4A H4A 0.8400 .
C4A C5A 1.384(4) .
C4A H2 0.9500 .
O5A C17A 1.389(4) .
O5A H5A 0.8400 .
C5A C6A 1.393(4) .
O6A C19A 1.373(4) .
O6A H6A 0.8400 .
C6A C7A 1.533(4) .
O7A C24A 1.380(4) .
O7A H7A 0.8400 .
C7A C9A 1.522(4) .
C7A C29A 1.526(4) .
C7A H3 1.0000 .
C8A C13A 1.396(4) .
C8A C9A 1.399(4) .
C8A H8A 0.9500 .
C9A C10A 1.402(4) .
C10A C11A 1.375(4) .
C11A C12A 1.386(4) .
C11A H11A 0.9500 .
C12A C13A 1.396(4) .
C13A C14A 1.532(4) .
C14A C16A 1.519(4) .
C14A C30A 1.531(4) .
C14A H14A 1.0000 .
C15A C20A 1.397(4) .
C15A C16A 1.403(4) .
C15A H15A 0.9500 .
C16A C17A 1.399(4) .
C17A C18A 1.378(4) .
C18A C19A 1.382(4) .
C18A H18A 0.9500 .
C19A C20A 1.406(4) .
C20A C21A 1.527(4) .
C21A C23A 1.526(4) .
C21A C31A 1.531(4) .
C21A H21A 1.0000 .
C22A C27A 1.383(4) .
C22A C23A 1.399(4) .
C22A H22A 0.9500 .
C23A C24A 1.403(4) .
C24A C25A 1.385(4) .
C25A C26A 1.382(4) .
C25A H25A 0.9500 .
C26A O8A 1.388(4) .
C26A C27A 1.399(4) .
C27A C28A 1.530(4) .
C28A C32A 1.534(4) .
C28A H28A 1.0000 .
C29A H29A 0.9800 .
C29A H29B 0.9800 .
C29A H29C 0.9800 .
C30A H30A 0.9800 .
C30A H30B 0.9800 .
C30A H30C 0.9800 .
C31A H31A 0.9800 .
C31A H31B 0.9800 .
C31A H31C 0.9800 .
C32A H32A 0.9800 .
C32A H32B 0.9800 .
C32A H32C 0.9800 .
N1B C1B 1.335(4) .
N1B C5B 1.342(4) .
C1B C2B 1.375(4) .
C1B H1B 0.9500 .
N2B C12B 1.334(4) .
N2B C8B 1.339(4) .
C2B C3B 1.389(5) .
C2B H2B 0.9500 .
C3B C4B 1.392(4) .
C3B C6B 1.513(4) .
C4B C5B 1.379(4) .
C4B H4B 0.9500 .
C5B H5B 0.9500 .
C6B C7B 1.530(4) .
C6B H6B1 0.9900 .
C6B H6B2 0.9900 .
C7B C10B 1.509(4) .
C7B H7B1 0.9900 .
C7B H7B2 0.9900 .
C8B C9B 1.381(4) .
C8B H8B 0.9500 .
C9B C10B 1.398(4) .
C9B H9B 0.9500 .
C10B C11B 1.382(4) .
C11B C12B 1.383(4) .
C11B H11B 0.9500 .
C12B H12B 0.9500 .
N1C C5C 1.329(4) .
N1C C1C 1.349(4) .
C1C C2C 1.374(5) .
C1C H1C 0.9500 .
C2C C3C 1.391(4) .
C2C H2C 0.9500 .
C3C C4C 1.382(4) .
C3C C6C 1.508(4) .
C4C C5C 1.378(4) .
C4C H4C 0.9500 .
C5C H5C 0.9500 .
C6C C6C 1.541(6) 3_766
C6C H6C1 0.9900 .
C6C H6C2 0.9900 .
N1D C1D 1.141(4) .
C1D C2D 1.458(5) .
C2D H2D1 0.9800 .
C2D H2D2 0.9800 .
C2D H2D3 0.9800 .
O8A H8A1 0.8400 .

loop_
_geom_torsion_atom_site_label_1
_geom_torsion_atom_site_label_2
_geom_torsion_atom_site_label_3
_geom_torsion_atom_site_label_4
_geom_torsion
_geom_torsion_site_symmetry_4
C6A C1A C2A C3A -3.4(5) .
C6A C1A C2A C28A 177.0(3) .
C1A C2A C3A C4A 6.0(5) .
C28A C2A C3A C4A -174.3(3) .
C1A C2A C3A O1A -176.6(3) .
C28A C2A C3A O1A 3.1(5) .
O1A C3A C4A C5A 179.3(3) .
C2A C3A C4A C5A -3.1(5) .
C3A C4A C5A O2A 177.6(3) .
C3A C4A C5A C6A -2.7(5) .
C2A C1A C6A C5A -2.0(5) .
C2A C1A C6A C7A 175.3(3) .
O2A C5A C6A C1A -175.1(3) .
C4A C5A C6A C1A 5.1(5) .
O2A C5A C6A C7A 7.4(4) .
C4A C5A C6A C7A -172.3(3) .
C1A C6A C7A C9A -92.3(4) .
C5A C6A C7A C9A 85.0(4) .
C1A C6A C7A C29A 35.3(4) .
C5A C6A C7A C29A -147.4(3) .
C13A C8A C9A C10A -1.9(5) .
C13A C8A C9A C7A 179.7(3) .
C29A C7A C9A C8A -41.3(4) .
C6A C7A C9A C8A 86.5(4) .
C29A C7A C9A C10A 140.4(3) .
C6A C7A C9A C10A -91.8(4) .
C8A C9A C10A O3A 178.3(3) .
C7A C9A C10A O3A -3.3(5) .
C8A C9A C10A C11A 1.5(5) .
C7A C9A C10A C11A 179.9(3) .
O3A C10A C11A C12A -177.3(3) .
C9A C10A C11A C12A -0.3(5) .
C10A C11A C12A O4A 178.1(3) .
C10A C11A C12A C13A -0.6(5) .
C9A C8A C13A C12A 1.2(5) .
C9A C8A C13A C14A 179.5(3) .
O4A C12A C13A C8A -178.5(3) .
C11A C12A C13A C8A 0.2(5) .
O4A C12A C13A C14A 3.2(5) .
C11A C12A C13A C14A -178.1(3) .
C8A C13A C14A C16A -83.6(4) .
C12A C13A C14A C16A 94.7(4) .
C8A C13A C14A C30A 44.8(4) .
C12A C13A C14A C30A -137.0(3) .
C20A C15A C16A C17A 1.1(5) .
C20A C15A C16A C14A -176.2(3) .
C30A C14A C16A C17A 149.3(3) .
C13A C14A C16A C17A -82.8(4) .
C30A C14A C16A C15A -33.6(4) .
C13A C14A C16A C15A 94.4(4) .
C15A C16A C17A C18A -2.1(5) .
C14A C16A C17A C18A 175.2(3) .
C15A C16A C17A O5A -179.4(3) .
C14A C16A C17A O5A -2.0(5) .
O5A C17A C18A C19A 177.4(3) .
C16A C17A C18A C19A 0.3(5) .
C17A C18A C19A O6A -179.5(3) .
C17A C18A C19A C20A 2.7(5) .
C16A C15A C20A C19A 1.7(5) .
C16A C15A C20A C21A -179.1(3) .
O6A C19A C20A C15A 178.8(3) .
C18A C19A C20A C15A -3.6(5) .
O6A C19A C20A C21A -0.5(5) .
C18A C19A C20A C21A 177.1(3) .
C15A C20A C21A C23A -98.1(4) .
C19A C20A C21A C23A 81.1(4) .
C15A C20A C21A C31A 28.6(4) .
C19A C20A C21A C31A -152.2(3) .
C27A C22A C23A C24A 0.4(5) .
C27A C22A C23A C21A -177.1(3) .
C20A C21A C23A C22A 77.2(4) .
C31A C21A C23A C22A -50.5(4) .
C20A C21A C23A C24A -100.1(3) .
C31A C21A C23A C24A 132.2(3) .
C22A C23A C24A O7A 179.0(3) .
C21A C23A C24A O7A -3.6(4) .
C22A C23A C24A C25A -0.5(4) .
C21A C23A C24A C25A 176.9(3) .
O7A C24A C25A C26A 179.4(3) .
C23A C24A C25A C26A -1.1(5) .
C24A C25A C26A O8A -177.0(3) .
C24A C25A C26A C27A 2.9(5) .
C23A C22A C27A C26A 1.3(5) .
C23A C22A C27A C28A -178.8(3) .
C25A C26A C27A C22A -3.0(5) .
O8A C26A C27A C22A 177.0(3) .
C25A C26A C27A C28A 177.1(3) .
O8A C26A C27A C28A -2.9(4) .
C3A C2A C28A C27A -82.8(4) .
C1A C2A C28A C27A 96.9(3) .
C3A C2A C28A C32A 149.8(3) .
C1A C2A C28A C32A -30.5(4) .
C22A C27A C28A C2A -81.3(4) .
C26A C27A C28A C2A 98.6(3) .
C22A C27A C28A C32A 46.8(4) .
C26A C27A C28A C32A -133.3(3) .
C5B N1B C1B C2B -0.3(5) .
N1B C1B C2B C3B -1.0(6) .
C1B C2B C3B C4B 1.7(5) .
C1B C2B C3B C6B -176.2(3) .
C2B C3B C4B C5B -1.0(5) .
C6B C3B C4B C5B 176.9(3) .
C1B N1B C5B C4B 1.0(5) .
C3B C4B C5B N1B -0.4(5) .
C2B C3B C6B C7B 66.2(4) .
C4B C3B C6B C7B -111.6(4) .
C3B C6B C7B C10B 176.0(3) .
C12B N2B C8B C9B 0.4(5) .
N2B C8B C9B C10B 0.5(5) .
C8B C9B C10B C11B -1.7(5) .
C8B C9B C10B C7B 179.1(3) .
C6B C7B C10B C11B 112.9(3) .
C6B C7B C10B C9B -68.0(4) .
C9B C10B C11B C12B 2.1(5) .
C7B C10B C11B C12B -178.7(3) .
C8B N2B C12B C11B 0.0(5) .
C10B C11B C12B N2B -1.3(5) .
C5C N1C C1C C2C 0.9(5) .
N1C C1C C2C C3C -0.1(6) .
C1C C2C C3C C4C -1.3(5) .
C1C C2C C3C C6C 176.2(3) .
C2C C3C C4C C5C 2.0(5) .
C6C C3C C4C C5C -175.5(3) .
C1C N1C C5C C4C -0.2(5) .
C3C C4C C5C N1C -1.3(5) .
C4C C3C C6C C6C 120.0(4) 3_766
C2C C3C C6C C6C -57.4(5) 3_766
